data_7123746
loop_
_publ_author_name
'Wu, Yan-Chen'
'Jiang, Shuai-Shuai'
'Luo, Shu-Zheng'
'Song, Ren-Jie'
'Li, Jin-Heng'

_publ_section_title
;
 Transition-Metal- and Oxidant-Free Directed Anodic C-H Sulfonylation of
 N,N-Disubstituted Anilines with Sulfinates
;
_journal_name_full 'Chemical Communications'
_journal_paper_doi 10.1039/C9CC03789F
_journal_year 2019
_chemical_formula_moiety C18H16ClNO2S
_chemical_formula_sum 'C18 H16 Cl N O2 S'
_chemical_formula_weight 345.83
_space_group_crystal_system monoclinic
_space_group_IT_number 4
_space_group_name_Hall 'P 2yb'
_space_group_name_H-M_alt 'P 1 21 1'
_symmetry_space_group_name_Hall 'P 2yb'
_symmetry_space_group_name_H-M 'P 1 21 1'
_atom_sites_solution_hydrogens geom
_audit_creation_method SHELXL-2014/7
_audit_update_record
;
2019-06-14 deposited with the CCDC.    2019-06-28 downloaded from the CCDC.
;
_cell_angle_alpha 90
_cell_angle_beta 99.535(6)
_cell_angle_gamma 90
_cell_formula_units_Z 8
_cell_length_a 18.109(6)
_cell_length_b 9.708(3)
_cell_length_c 19.555(6)
_cell_measurement_reflns_used 2213
_cell_measurement_temperature 296(2)
_cell_measurement_theta_max 27.48
_cell_measurement_theta_min 2.28
_cell_volume 3390.3(19)
_computing_cell_refinement 'Bruker SAINT'
_computing_data_collection 'Bruker APEX2'
_computing_data_reduction 'Bruker SAINT'
_computing_molecular_graphics 'Bruker SHELXTL'
_computing_publication_material 'Bruker SHELXTL'
_computing_structure_refinement 'SHELXL-2014/7 (Sheldrick, 2014)'
_computing_structure_solution 'SHELXS-97 (Sheldrick, 2008)'
_diffrn_ambient_temperature 296(2)
_diffrn_measured_fraction_theta_full 0.993
_diffrn_measured_fraction_theta_max 0.991
_diffrn_measurement_device_type 'Bruker APEX-II CCD'
_diffrn_measurement_method '\f and \w scans'
_diffrn_radiation_type MoK\a
_diffrn_radiation_wavelength 0.71073
_diffrn_reflns_av_R_equivalents 0.0414
_diffrn_reflns_av_unetI/netI 0.1394
_diffrn_reflns_Laue_measured_fraction_full 0.993
_diffrn_reflns_Laue_measured_fraction_max 0.991
_diffrn_reflns_limit_h_max 21
_diffrn_reflns_limit_h_min -9
_diffrn_reflns_limit_k_max 11
_diffrn_reflns_limit_k_min -11
_diffrn_reflns_limit_l_max 22
_diffrn_reflns_limit_l_min -23
_diffrn_reflns_number 15271
_diffrn_reflns_point_group_measured_fraction_full 0.900
_diffrn_reflns_point_group_measured_fraction_max 0.896
_diffrn_reflns_theta_full 25.242
_diffrn_reflns_theta_max 25.499
_diffrn_reflns_theta_min 2.228
_exptl_absorpt_coefficient_mu 0.357
_exptl_absorpt_correction_type multi-scan
_exptl_absorpt_process_details sadabs
_exptl_crystal_colour colourless
_exptl_crystal_density_diffrn 1.355
_exptl_crystal_description block
_exptl_crystal_F_000 1440
_exptl_crystal_size_max 0.140
_exptl_crystal_size_mid 0.120
_exptl_crystal_size_min 0.100
_exptl_transmission_factor_max 0.7456
_exptl_transmission_factor_min 0.5348
_refine_diff_density_max 0.187
_refine_diff_density_min -0.247
_refine_diff_density_rms 0.042
_refine_ls_abs_structure_details
; 
 Flack x determined using 1564 quotients [(I+)-(I-)]/[(I+)+(I-)] 
 (Parsons, Flack and Wagner, Acta Cryst. B69 (2013) 249-259). 
;
_refine_ls_abs_structure_Flack 0.83(5)
_refine_ls_extinction_method none
_refine_ls_goodness_of_fit_ref 1.041
_refine_ls_hydrogen_treatment constr
_refine_ls_matrix_type full
_refine_ls_number_parameters 837
_refine_ls_number_reflns 11313
_refine_ls_number_restraints 1
_refine_ls_restrained_S_all 1.041
_refine_ls_R_factor_all 0.1520
_refine_ls_R_factor_gt 0.0671
_refine_ls_shift/su_max 0.000
_refine_ls_shift/su_mean 0.000
_refine_ls_structure_factor_coef Fsqd
_refine_ls_weighting_details 'w=1/[\s^2^(Fo^2^)] where P=(Fo^2^+2Fc^2^)/3'
_refine_ls_weighting_scheme calc
_refine_ls_wR_factor_gt 0.0611
_refine_ls_wR_factor_ref 0.0736
_reflns_Friedel_coverage 0.700
_reflns_Friedel_fraction_full 0.794
_reflns_Friedel_fraction_max 0.788
_reflns_number_gt 5782
_reflns_number_total 11313
_reflns_threshold_expression 'I > 2\s(I)'
_cod_data_source_file c9cc03789f2.cif
_cod_data_source_block A
_cod_original_cell_volume 3390.5(18)
_cod_database_code 7123746
_shelx_shelxl_version_number 2014/7
_shelx_space_group_comment
; 
The symmetry employed for this shelxl refinement is uniquely defined 
by the following loop, which should always be used as a source of 
symmetry information in preference to the above space-group names. 
They are only intended as comments. 
;
_shelx_estimated_absorpt_t_min 0.952
_shelx_estimated_absorpt_t_max 0.965

loop_
_space_group_symop_operation_xyz
'x, y, z'
'-x, y+1/2, -z'

loop_
_atom_site_label
_atom_site_type_symbol
_atom_site_fract_x
_atom_site_fract_y
_atom_site_fract_z
_atom_site_U_iso_or_equiv
_atom_site_adp_type
_atom_site_occupancy
_atom_site_site_symmetry_order
_atom_site_calc_flag
_atom_site_refinement_flags_posn
_atom_site_refinement_flags_adp
C1 C 0.1408(4) 0.4159(9) -0.1062(3) 0.0498(19) Uani 1 1 d . .
C2 C 0.1751(5) 0.2930(8) -0.0865(4) 0.063(2) Uani 1 1 d . .
H2 H 0.1467 0.2131 -0.0867 0.076 Uiso 1 1 calc R U
C3 C 0.2515(5) 0.2882(8) -0.0665(3) 0.059(2) Uani 1 1 d . .
H3 H 0.2753 0.2054 -0.0530 0.070 Uiso 1 1 calc R U
C4 C 0.2927(4) 0.4088(8) -0.0667(3) 0.0459(19) Uani 1 1 d . .
C5 C 0.2581(5) 0.5308(8) -0.0882(3) 0.055(2) Uani 1 1 d . .
H5 H 0.2862 0.6104 -0.0900 0.066 Uiso 1 1 calc R U
C6 C 0.1814(5) 0.5342(8) -0.1071(3) 0.058(2) Uani 1 1 d . .
H6 H 0.1573 0.6169 -0.1204 0.069 Uiso 1 1 calc R U
C7 C 0.4028(3) 0.4858(7) 0.0433(3) 0.0432(18) Uani 1 1 d . .
C8 C 0.4296(4) 0.6171(8) 0.0471(3) 0.054(2) Uani 1 1 d . .
H8 H 0.4447 0.6563 0.0083 0.065 Uiso 1 1 calc R U
C9 C 0.4350(4) 0.6941(7) 0.1080(4) 0.057(2) Uani 1 1 d . .
H9 H 0.4541 0.7832 0.1089 0.068 Uiso 1 1 calc R U
C10 C 0.4126(3) 0.6406(8) 0.1672(4) 0.0495(19) Uani 1 1 d . .
C11 C 0.3886(4) 0.4981(7) 0.1657(4) 0.0467(19) Uani 1 1 d . .
C12 C 0.3830(3) 0.4202(7) 0.1034(3) 0.0426(18) Uani 1 1 d . .
C13 C 0.3602(4) 0.2803(7) 0.1056(4) 0.057(2) Uani 1 1 d . .
H13 H 0.3549 0.2282 0.0652 0.068 Uiso 1 1 calc R U
C14 C 0.3461(4) 0.2205(8) 0.1650(4) 0.074(3) Uani 1 1 d . .
H14 H 0.3303 0.1293 0.1647 0.088 Uiso 1 1 calc R U
C15 C 0.3552(5) 0.2958(9) 0.2257(4) 0.083(3) Uani 1 1 d . .
H15 H 0.3459 0.2544 0.2664 0.099 Uiso 1 1 calc R U
C16 C 0.3777(4) 0.4301(9) 0.2270(3) 0.062(2) Uani 1 1 d . .
H16 H 0.3859 0.4776 0.2689 0.075 Uiso 1 1 calc R U
C17 C 0.3448(4) 0.7356(9) 0.2553(4) 0.097(3) Uani 1 1 d . .
H17A H 0.3219 0.8216 0.2395 0.145 Uiso 1 1 calc R U
H17B H 0.3555 0.7351 0.3050 0.145 Uiso 1 1 calc R U
H17C H 0.3113 0.6613 0.2395 0.145 Uiso 1 1 calc R U
C18 C 0.4583(5) 0.8462(8) 0.2330(4) 0.096(3) Uani 1 1 d . .
H18A H 0.5065 0.8277 0.2205 0.144 Uiso 1 1 calc R U
H18B H 0.4648 0.8799 0.2798 0.144 Uiso 1 1 calc R U
H18C H 0.4327 0.9141 0.2022 0.144 Uiso 1 1 calc R U
C19 C 0.3877(5) 0.2362(8) 0.4217(4) 0.055(2) Uani 1 1 d . .
C20 C 0.4377(4) 0.3360(9) 0.4501(4) 0.066(2) Uani 1 1 d . .
H20 H 0.4885 0.3156 0.4609 0.079 Uiso 1 1 calc R U
C21 C 0.4125(4) 0.4661(8) 0.4624(4) 0.063(2) Uani 1 1 d . .
H21 H 0.4459 0.5333 0.4822 0.075 Uiso 1 1 calc R U
C22 C 0.3382(4) 0.4952(7) 0.4454(3) 0.0450(19) Uani 1 1 d . .
C23 C 0.2878(4) 0.3975(8) 0.4181(3) 0.055(2) Uani 1 1 d . .
H23 H 0.2370 0.4186 0.4080 0.066 Uiso 1 1 calc R U
C24 C 0.3129(4) 0.2662(8) 0.4054(3) 0.054(2) Uani 1 1 d . .
H24 H 0.2792 0.1992 0.3859 0.065 Uiso 1 1 calc R U
C25 C 0.3754(5) 0.6236(7) 0.6236(4) 0.052(2) Uani 1 1 d . .
H25 H 0.4052 0.6433 0.5905 0.062 Uiso 1 1 calc R U
C26 C 0.4085(4) 0.6055(8) 0.6909(4) 0.066(2) Uani 1 1 d . .
H26 H 0.4602 0.6124 0.7029 0.079 Uiso 1 1 calc R U
C27 C 0.3653(5) 0.5769(8) 0.7412(4) 0.068(2) Uani 1 1 d . .
H27 H 0.3882 0.5663 0.7871 0.082 Uiso 1 1 calc R U
C28 C 0.2902(5) 0.5641(8) 0.7242(4) 0.064(2) Uani 1 1 d . .
H28 H 0.2620 0.5461 0.7588 0.077 Uiso 1 1 calc R U
C29 C 0.2532(4) 0.5778(7) 0.6541(4) 0.0445(19) Uani 1 1 d . .
C30 C 0.2971(5) 0.6134(6) 0.6029(4) 0.0431(19) Uani 1 1 d . .
C31 C 0.2592(5) 0.6387(7) 0.5339(4) 0.047(2) Uani 1 1 d . .
C32 C 0.1829(5) 0.6380(7) 0.5204(4) 0.053(2) Uani 1 1 d . .
H32 H 0.1590 0.6624 0.4762 0.064 Uiso 1 1 calc R U
C33 C 0.1394(4) 0.6021(7) 0.5702(4) 0.059(2) Uani 1 1 d . .
H33 H 0.0874 0.6053 0.5594 0.071 Uiso 1 1 calc R U
C34 C 0.1737(5) 0.5615(7) 0.6362(4) 0.051(2) Uani 1 1 d . .
C35 C 0.1526(5) 0.3717(9) 0.7118(4) 0.091(3) Uani 1 1 d . .
H35A H 0.1257 0.3053 0.6809 0.136 Uiso 1 1 calc R U
H35B H 0.1392 0.3619 0.7571 0.136 Uiso 1 1 calc R U
H35C H 0.2054 0.3568 0.7147 0.136 Uiso 1 1 calc R U
C36 C 0.0520(4) 0.5315(10) 0.6721(4) 0.101(3) Uani 1 1 d . .
H36A H 0.0410 0.6250 0.6581 0.151 Uiso 1 1 calc R U
H36B H 0.0319 0.5124 0.7135 0.151 Uiso 1 1 calc R U
H36C H 0.0299 0.4703 0.6359 0.151 Uiso 1 1 calc R U
C37 C 0.1155(4) 0.4611(7) 1.0661(3) 0.046(2) Uani 1 1 d . .
C38 C 0.1907(4) 0.4924(7) 1.0801(3) 0.054(2) Uani 1 1 d . .
H38 H 0.2262 0.4233 1.0916 0.065 Uiso 1 1 calc R U
C39 C 0.2127(4) 0.6292(7) 1.0768(3) 0.0487(19) Uani 1 1 d . .
H39 H 0.2632 0.6523 1.0866 0.058 Uiso 1 1 calc R U
C40 C 0.1593(4) 0.7309(7) 1.0590(3) 0.0436(19) Uani 1 1 d . .
C41 C 0.0852(4) 0.6966(7) 1.0464(3) 0.054(2) Uani 1 1 d . .
H41 H 0.0494 0.7656 1.0363 0.065 Uiso 1 1 calc R U
C42 C 0.0627(4) 0.5627(8) 1.0483(3) 0.059(2) Uani 1 1 d . .
H42 H 0.0122 0.5402 1.0377 0.070 Uiso 1 1 calc R U
C43 C 0.2314(4) 0.9090(7) 0.9799(4) 0.0469(19) Uani 1 1 d . .
C44 C 0.3076(4) 0.9154(8) 0.9915(4) 0.061(2) Uani 1 1 d . .
H44 H 0.3334 0.9151 1.0367 0.073 Uiso 1 1 calc R U
C45 C 0.3474(4) 0.9222(8) 0.9365(4) 0.061(2) Uani 1 1 d . .
H45 H 0.3994 0.9274 0.9459 0.073 Uiso 1 1 calc R U
C46 C 0.3119(5) 0.9214(8) 0.8685(4) 0.061(2) Uani 1 1 d . .
C47 C 0.2312(5) 0.9051(8) 0.8553(4) 0.054(2) Uani 1 1 d . .
C48 C 0.1910(4) 0.9025(7) 0.9119(4) 0.0479(19) Uani 1 1 d . .
C49 C 0.1118(5) 0.8871(7) 0.8955(5) 0.061(2) Uani 1 1 d . .
H49 H 0.0836 0.8882 0.9311 0.073 Uiso 1 1 calc R U
C50 C 0.0773(5) 0.8712(9) 0.8301(5) 0.084(3) Uani 1 1 d . .
H50 H 0.0254 0.8642 0.8209 0.100 Uiso 1 1 calc R U
C51 C 0.1177(5) 0.8648(9) 0.7754(4) 0.087(3) Uani 1 1 d . .
H51 H 0.0932 0.8475 0.7306 0.104 Uiso 1 1 calc R U
C52 C 0.1930(5) 0.8840(8) 0.7878(4) 0.077(3) Uani 1 1 d . .
H52 H 0.2195 0.8832 0.7510 0.092 Uiso 1 1 calc R U
C53 C 0.3302(6) 1.0604(13) 0.7701(5) 0.176(6) Uani 1 1 d . .
H53A H 0.2790 1.0855 0.7706 0.264 Uiso 1 1 calc R U
H53B H 0.3369 1.0423 0.7233 0.264 Uiso 1 1 calc R U
H53C H 0.3624 1.1346 0.7887 0.264 Uiso 1 1 calc R U
C54 C 0.4286(4) 0.9075(12) 0.8238(5) 0.135(4) Uani 1 1 d . .
H54A H 0.4554 0.9839 0.8471 0.203 Uiso 1 1 calc R U
H54B H 0.4449 0.8925 0.7801 0.203 Uiso 1 1 calc R U
H54C H 0.4380 0.8263 0.8519 0.203 Uiso 1 1 calc R U
C55 C 0.6445(4) 0.6322(9) 0.4068(4) 0.060(2) Uani 1 1 d . .
C56 C 0.6861(5) 0.7479(8) 0.4075(4) 0.060(2) Uani 1 1 d . .
H56 H 0.6637 0.8306 0.3914 0.072 Uiso 1 1 calc R U
C57 C 0.7622(5) 0.7425(8) 0.4325(4) 0.058(2) Uani 1 1 d . .
H57 H 0.7910 0.8222 0.4342 0.069 Uiso 1 1 calc R U
C58 C 0.7953(4) 0.6191(8) 0.4547(3) 0.052(2) Uani 1 1 d . .
C59 C 0.7519(6) 0.5048(9) 0.4541(5) 0.094(3) Uani 1 1 d . .
H59 H 0.7736 0.4213 0.4698 0.113 Uiso 1 1 calc R U
C60 C 0.6760(6) 0.5117(9) 0.4306(5) 0.100(3) Uani 1 1 d . .
H60 H 0.6464 0.4335 0.4310 0.120 Uiso 1 1 calc R U
C61 C 0.9057(4) 0.7133(7) 0.5605(3) 0.051(2) Uani 1 1 d . .
C62 C 0.9405(4) 0.8376(8) 0.5566(4) 0.061(2) Uani 1 1 d . .
H62 H 0.9606 0.8585 0.5170 0.073 Uiso 1 1 calc R U
C63 C 0.9467(4) 0.9334(8) 0.6100(4) 0.061(2) Uani 1 1 d . .
H63 H 0.9709 1.0167 0.6056 0.073 Uiso 1 1 calc R U
C64 C 0.9175(4) 0.9065(8) 0.6698(3) 0.0519(19) Uani 1 1 d . .
C65 C 0.8882(4) 0.7718(7) 0.6793(4) 0.0473(19) Uani 1 1 d . .
C66 C 0.8798(4) 0.6761(7) 0.6237(4) 0.0460(19) Uani 1 1 d . .
C67 C 0.8499(4) 0.5433(8) 0.6350(4) 0.064(2) Uani 1 1 d . .
H67 H 0.8437 0.4793 0.5991 0.077 Uiso 1 1 calc R U
C68 C 0.8305(4) 0.5085(9) 0.6963(4) 0.072(3) Uani 1 1 d . .
H68 H 0.8094 0.4227 0.7018 0.087 Uiso 1 1 calc R U
C69 C 0.8420(5) 0.6008(9) 0.7511(4) 0.082(3) Uani 1 1 d . .
H69 H 0.8304 0.5753 0.7939 0.098 Uiso 1 1 calc R U
C70 C 0.8700(4) 0.7284(8) 0.7427(4) 0.065(2) Uani 1 1 d . .
H70 H 0.8773 0.7886 0.7802 0.078 Uiso 1 1 calc R U
C71 C 0.8476(4) 1.0455(9) 0.7414(4) 0.086(3) Uani 1 1 d . .
H71A H 0.8279 1.1246 0.7151 0.129 Uiso 1 1 calc R U
H71B H 0.8550 1.0672 0.7900 0.129 Uiso 1 1 calc R U
H71C H 0.8129 0.9704 0.7322 0.129 Uiso 1 1 calc R U
C72 C 0.9665(5) 1.1259(8) 0.7170(4) 0.101(3) Uani 1 1 d . .
H72A H 1.0157 1.0961 0.7115 0.152 Uiso 1 1 calc R U
H72B H 0.9696 1.1796 0.7586 0.152 Uiso 1 1 calc R U
H72C H 0.9453 1.1809 0.6779 0.152 Uiso 1 1 calc R U
Cl1 Cl 0.04424(12) 0.4216(3) -0.12894(10) 0.0834(7) Uani 1 1 d . .
Cl2 Cl 0.41724(13) 0.0714(2) 0.40676(11) 0.0853(7) Uani 1 1 d . .
Cl3 Cl 0.08900(12) 0.29085(19) 1.06824(10) 0.0680(6) Uani 1 1 d . .
Cl4 Cl 0.54979(13) 0.6407(3) 0.37509(12) 0.0998(9) Uani 1 1 d . .
N1 N 0.4140(4) 0.7187(6) 0.2278(3) 0.0650(19) Uani 1 1 d . .
N2 N 0.1335(3) 0.5112(7) 0.6855(3) 0.0654(19) Uani 1 1 d . .
N3 N 0.3486(4) 0.9375(9) 0.8120(4) 0.095(3) Uani 1 1 d . .
N4 N 0.9193(4) 1.0061(7) 0.7217(3) 0.0683(19) Uani 1 1 d . .
O1 O 0.4237(3) 0.4963(6) -0.0845(2) 0.0812(17) Uani 1 1 d . .
O2 O 0.4145(3) 0.2639(6) -0.0332(2) 0.0818(17) Uani 1 1 d . .
O3 O 0.3708(3) 0.7500(5) 0.4807(2) 0.0703(16) Uani 1 1 d . .
O4 O 0.2500(3) 0.7021(5) 0.4042(2) 0.0732(17) Uani 1 1 d . .
O5 O 0.2464(3) 0.9282(5) 1.1145(3) 0.0808(17) Uani 1 1 d . .
O6 O 0.1229(3) 0.9879(5) 1.0451(3) 0.0818(17) Uani 1 1 d . .
O7 O 0.9293(3) 0.6779(5) 0.4343(2) 0.0808(17) Uani 1 1 d . .
O8 O 0.9106(3) 0.4685(5) 0.5030(3) 0.0897(19) Uani 1 1 d . .
S1 S 0.39082(11) 0.4061(2) -0.03908(10) 0.0630(6) Uani 1 1 d . .
S2 S 0.30584(13) 0.66331(19) 0.46261(10) 0.0580(6) Uani 1 1 d . .
S3 S 0.18908(13) 0.9030(2) 1.05509(11) 0.0623(6) Uani 1 1 d . .
S4 S 0.89195(13) 0.6104(2) 0.48524(11) 0.0662(6) Uani 1 1 d . .

loop_
_atom_site_aniso_label
_atom_site_aniso_U_11
_atom_site_aniso_U_22
_atom_site_aniso_U_33
_atom_site_aniso_U_23
_atom_site_aniso_U_13
_atom_site_aniso_U_12
C1 0.046(6) 0.062(5) 0.040(4) -0.012(4) 0.004(4) -0.004(5)
C2 0.082(7) 0.048(6) 0.057(5) -0.003(4) 0.008(6) -0.012(5)
C3 0.074(7) 0.044(5) 0.056(5) 0.004(4) 0.005(5) 0.004(5)
C4 0.051(5) 0.051(5) 0.036(4) 0.002(4) 0.008(4) 0.012(5)
C5 0.057(6) 0.051(5) 0.058(5) -0.003(4) 0.009(5) -0.006(5)
C6 0.068(7) 0.050(5) 0.052(5) 0.001(4) 0.001(5) -0.002(5)
C7 0.026(4) 0.058(5) 0.044(4) 0.006(4) 0.001(4) 0.004(4)
C8 0.042(5) 0.072(6) 0.048(5) 0.008(4) 0.007(4) -0.008(4)
C9 0.042(5) 0.051(5) 0.073(6) 0.008(4) 0.002(5) -0.006(4)
C10 0.030(5) 0.060(6) 0.057(5) 0.004(4) 0.002(4) -0.002(4)
C11 0.028(5) 0.060(5) 0.050(5) 0.008(4) 0.002(4) -0.003(4)
C12 0.030(4) 0.057(5) 0.039(4) 0.006(4) 0.001(4) 0.002(4)
C13 0.057(6) 0.055(5) 0.055(5) -0.005(4) -0.003(5) -0.003(4)
C14 0.098(8) 0.057(6) 0.064(6) 0.014(5) 0.008(6) -0.014(5)
C15 0.095(8) 0.091(8) 0.064(6) 0.022(6) 0.018(6) -0.018(6)
C16 0.070(6) 0.077(6) 0.039(5) 0.006(4) 0.007(4) -0.017(5)
C17 0.091(7) 0.123(9) 0.080(6) -0.026(6) 0.025(6) 0.007(6)
C18 0.109(9) 0.082(7) 0.089(7) -0.011(5) -0.008(6) -0.017(6)
C19 0.048(6) 0.062(6) 0.055(5) -0.007(4) 0.006(5) -0.001(5)
C20 0.041(6) 0.083(7) 0.074(6) -0.012(5) 0.010(5) -0.003(5)
C21 0.055(6) 0.067(6) 0.066(6) -0.018(4) 0.009(5) -0.014(5)
C22 0.047(6) 0.045(5) 0.042(5) -0.004(4) 0.006(5) -0.001(4)
C23 0.047(5) 0.062(5) 0.053(5) -0.015(4) 0.001(4) 0.000(5)
C24 0.047(6) 0.060(5) 0.057(5) -0.020(4) 0.008(5) -0.017(4)
C25 0.045(6) 0.057(5) 0.050(5) -0.002(4) 0.000(5) 0.000(4)
C26 0.049(6) 0.081(6) 0.061(5) 0.003(5) -0.008(5) 0.007(5)
C27 0.060(7) 0.096(7) 0.043(5) -0.006(5) -0.010(5) 0.008(5)
C28 0.061(7) 0.077(6) 0.051(6) 0.001(4) -0.001(5) 0.001(5)
C29 0.042(6) 0.045(5) 0.043(5) -0.006(4) -0.004(5) 0.009(4)
C30 0.051(6) 0.032(4) 0.044(5) -0.010(3) -0.002(5) 0.005(4)
C31 0.052(6) 0.041(5) 0.046(5) -0.002(4) 0.008(5) 0.000(4)
C32 0.059(6) 0.044(5) 0.053(5) -0.001(4) 0.001(5) 0.004(4)
C33 0.051(6) 0.063(5) 0.058(5) 0.000(4) -0.008(5) 0.008(4)
C34 0.052(6) 0.055(5) 0.045(5) -0.008(4) 0.009(5) 0.008(4)
C35 0.112(8) 0.104(8) 0.061(5) 0.001(5) 0.030(6) -0.004(6)
C36 0.061(7) 0.164(10) 0.081(6) 0.001(6) 0.023(6) 0.006(7)
C37 0.054(6) 0.042(5) 0.041(4) 0.002(3) 0.007(5) 0.003(4)
C38 0.046(6) 0.057(5) 0.058(5) 0.004(4) 0.009(5) 0.010(4)
C39 0.036(5) 0.055(5) 0.054(5) -0.006(4) 0.007(4) -0.006(4)
C40 0.041(5) 0.043(5) 0.047(5) -0.007(4) 0.008(4) 0.010(4)
C41 0.036(5) 0.052(5) 0.077(6) 0.003(4) 0.013(5) 0.012(4)
C42 0.038(5) 0.066(6) 0.070(6) 0.009(5) 0.004(5) -0.004(5)
C43 0.046(6) 0.034(4) 0.059(5) 0.000(4) 0.001(5) 0.001(4)
C44 0.057(6) 0.049(5) 0.075(6) 0.006(5) 0.004(5) -0.008(5)
C45 0.035(5) 0.052(5) 0.090(6) -0.005(5) -0.004(5) -0.015(4)
C46 0.048(6) 0.060(5) 0.075(6) 0.001(5) 0.008(5) -0.005(5)
C47 0.048(6) 0.053(5) 0.057(5) 0.002(5) -0.004(5) -0.005(5)
C48 0.038(6) 0.033(4) 0.069(6) 0.000(4) -0.002(5) 0.000(4)
C49 0.048(7) 0.055(5) 0.079(6) 0.017(5) 0.005(5) 0.011(4)
C50 0.044(6) 0.109(8) 0.092(7) 0.022(6) -0.008(7) 0.011(5)
C51 0.067(8) 0.107(8) 0.075(7) 0.000(6) -0.020(6) -0.008(6)
C52 0.065(7) 0.099(7) 0.067(6) -0.003(5) 0.010(6) -0.012(6)
C53 0.161(12) 0.254(17) 0.123(9) 0.079(11) 0.055(9) -0.041(11)
C54 0.054(7) 0.221(12) 0.138(8) -0.068(9) 0.038(7) -0.052(8)
C55 0.064(7) 0.062(6) 0.052(5) 0.012(4) -0.002(5) -0.016(5)
C56 0.062(6) 0.047(5) 0.068(6) 0.008(4) 0.003(5) 0.004(5)
C57 0.068(7) 0.044(5) 0.063(5) 0.000(4) 0.016(5) -0.012(5)
C58 0.056(6) 0.049(5) 0.051(5) 0.002(4) 0.009(4) 0.003(5)
C59 0.085(8) 0.051(6) 0.132(9) 0.024(6) -0.019(7) -0.008(6)
C60 0.112(9) 0.058(7) 0.119(8) 0.028(6) -0.015(8) -0.040(7)
C61 0.039(5) 0.067(5) 0.047(5) 0.003(4) 0.009(4) 0.005(4)
C62 0.047(6) 0.071(6) 0.065(5) 0.019(5) 0.012(5) -0.002(4)
C63 0.060(6) 0.060(5) 0.057(5) 0.007(4) -0.004(5) -0.007(4)
C64 0.048(5) 0.060(5) 0.045(4) 0.009(5) 0.001(4) 0.007(5)
C65 0.042(5) 0.049(5) 0.048(5) 0.016(4) 0.001(4) 0.003(4)
C66 0.031(5) 0.050(5) 0.056(5) 0.021(4) 0.004(4) 0.000(4)
C67 0.060(6) 0.061(6) 0.073(6) 0.015(5) 0.020(5) 0.009(5)
C68 0.068(7) 0.064(6) 0.086(7) 0.025(5) 0.015(6) -0.002(5)
C69 0.084(7) 0.088(8) 0.078(6) 0.041(6) 0.027(6) -0.004(6)
C70 0.068(6) 0.072(6) 0.052(5) 0.019(4) 0.005(5) 0.004(5)
C71 0.099(8) 0.107(7) 0.057(5) -0.005(5) 0.024(5) 0.027(6)
C72 0.128(9) 0.081(8) 0.089(7) -0.014(6) -0.004(6) -0.019(7)
Cl1 0.0576(16) 0.1142(19) 0.0763(14) -0.0032(15) 0.0050(13) -0.0098(14)
Cl2 0.0866(18) 0.0670(15) 0.1019(17) -0.0173(14) 0.0146(15) 0.0169(13)
Cl3 0.0824(17) 0.0490(13) 0.0710(13) 0.0077(11) 0.0078(12) -0.0112(11)
Cl4 0.0698(19) 0.123(2) 0.1011(18) 0.0189(16) -0.0009(15) -0.0240(16)
N1 0.060(5) 0.069(5) 0.064(5) -0.013(4) 0.004(4) -0.011(4)
N2 0.050(5) 0.092(6) 0.056(4) -0.001(4) 0.014(4) 0.007(4)
N3 0.061(6) 0.152(8) 0.075(5) -0.014(5) 0.018(5) -0.032(5)
N4 0.068(5) 0.068(5) 0.066(5) -0.001(4) 0.001(4) -0.009(4)
O1 0.068(4) 0.128(5) 0.053(3) 0.012(3) 0.025(3) -0.006(3)
O2 0.078(4) 0.083(4) 0.087(4) -0.008(3) 0.020(3) 0.033(3)
O3 0.080(4) 0.056(3) 0.077(4) -0.002(3) 0.019(3) -0.024(3)
O4 0.099(5) 0.072(4) 0.045(3) 0.018(3) 0.001(3) 0.015(3)
O5 0.097(5) 0.073(4) 0.069(3) -0.026(3) 0.006(3) -0.029(4)
O6 0.085(4) 0.046(3) 0.122(5) -0.012(3) 0.039(4) 0.017(3)
O7 0.076(4) 0.103(4) 0.073(3) 0.000(3) 0.042(3) 0.004(3)
O8 0.095(5) 0.066(4) 0.111(5) 0.002(3) 0.022(4) 0.038(3)
S1 0.0567(16) 0.0835(16) 0.0513(13) -0.0022(13) 0.0156(12) 0.0081(14)
S2 0.0771(18) 0.0469(13) 0.0509(13) 0.0040(11) 0.0129(14) -0.0012(12)
S3 0.0736(17) 0.0413(12) 0.0750(15) -0.0139(12) 0.0208(14) -0.0061(13)
S4 0.0650(17) 0.0704(16) 0.0658(14) -0.0026(12) 0.0184(13) 0.0164(13)

loop_
_atom_type_symbol
_atom_type_description
_atom_type_scat_dispersion_real
_atom_type_scat_dispersion_imag
_atom_type_scat_source
C C 0.0033 0.0016 'International Tables Vol C Tables 4.2.6.8 and 6.1.1.4'
H H 0.0000 0.0000 'International Tables Vol C Tables 4.2.6.8 and 6.1.1.4'
O O 0.0106 0.0060 'International Tables Vol C Tables 4.2.6.8 and 6.1.1.4'
S S 0.1246 0.1234 'International Tables Vol C Tables 4.2.6.8 and 6.1.1.4'
Cl Cl 0.1484 0.1585 'International Tables Vol C Tables 4.2.6.8 and 6.1.1.4'
N N 0.0061 0.0033 'International Tables Vol C Tables 4.2.6.8 and 6.1.1.4'

loop_
_geom_angle_atom_site_label_1
_geom_angle_atom_site_label_2
_geom_angle_atom_site_label_3
_geom_angle
C6 C1 C2 121.1(7)
C6 C1 Cl1 119.5(7)
C2 C1 Cl1 119.4(7)
C1 C2 C3 119.8(8)
C1 C2 H2 120.1
C3 C2 H2 120.1
C2 C3 C4 119.1(7)
C2 C3 H3 120.4
C4 C3 H3 120.4
C5 C4 C3 120.7(7)
C5 C4 S1 119.4(7)
C3 C4 S1 120.0(6)
C4 C5 C6 119.5(7)
C4 C5 H5 120.3
C6 C5 H5 120.3
C1 C6 C5 119.8(7)
C1 C6 H6 120.1
C5 C6 H6 120.1
C8 C7 C12 120.4(7)
C8 C7 S1 116.7(5)
C12 C7 S1 122.9(5)
C7 C8 C9 121.5(6)
C7 C8 H8 119.2
C9 C8 H8 119.2
C10 C9 C8 121.4(7)
C10 C9 H9 119.3
C8 C9 H9 119.3
C9 C10 N1 122.3(7)
C9 C10 C11 117.9(7)
N1 C10 C11 119.8(6)
C16 C11 C12 118.6(7)
C16 C11 C10 120.8(7)
C12 C11 C10 120.3(6)
C13 C12 C11 117.5(6)
C13 C12 C7 124.2(7)
C11 C12 C7 118.3(6)
C14 C13 C12 122.0(7)
C14 C13 H13 119.0
C12 C13 H13 119.0
C13 C14 C15 119.7(8)
C13 C14 H14 120.1
C15 C14 H14 120.1
C16 C15 C14 120.9(7)
C16 C15 H15 119.5
C14 C15 H15 119.5
C15 C16 C11 121.0(7)
C15 C16 H16 119.5
C11 C16 H16 119.5
N1 C17 H17A 109.5
N1 C17 H17B 109.5
H17A C17 H17B 109.5
N1 C17 H17C 109.5
H17A C17 H17C 109.5
H17B C17 H17C 109.5
N1 C18 H18A 109.5
N1 C18 H18B 109.5
H18A C18 H18B 109.5
N1 C18 H18C 109.5
H18A C18 H18C 109.5
H18B C18 H18C 109.5
C24 C19 C20 120.2(7)
C24 C19 Cl2 118.6(6)
C20 C19 Cl2 121.2(7)
C21 C20 C19 120.0(8)
C21 C20 H20 120.0
C19 C20 H20 120.0
C22 C21 C20 119.4(7)
C22 C21 H21 120.3
C20 C21 H21 120.3
C21 C22 C23 121.5(7)
C21 C22 S2 119.1(6)
C23 C22 S2 119.4(6)
C22 C23 C24 119.4(7)
C22 C23 H23 120.3
C24 C23 H23 120.3
C19 C24 C23 119.6(7)
C19 C24 H24 120.2
C23 C24 H24 120.2
C26 C25 C30 121.9(7)
C26 C25 H25 119.1
C30 C25 H25 119.1
C25 C26 C27 120.1(7)
C25 C26 H26 119.9
C27 C26 H26 119.9
C28 C27 C26 120.6(7)
C28 C27 H27 119.7
C26 C27 H27 119.7
C27 C28 C29 121.3(7)
C27 C28 H28 119.3
C29 C28 H28 119.4
C30 C29 C28 118.1(7)
C30 C29 C34 120.8(7)
C28 C29 C34 121.1(7)
C25 C30 C29 117.9(6)
C25 C30 C31 124.1(7)
C29 C30 C31 118.0(7)
C32 C31 C30 119.7(7)
C32 C31 S2 116.7(6)
C30 C31 S2 123.5(6)
C31 C32 C33 122.5(7)
C31 C32 H32 118.8
C33 C32 H32 118.8
C34 C33 C32 120.0(7)
C34 C33 H33 120.0
C32 C33 H33 120.0
N2 C34 C33 122.6(8)
N2 C34 C29 119.3(7)
C33 C34 C29 118.1(7)
N2 C35 H35A 109.5
N2 C35 H35B 109.5
H35A C35 H35B 109.5
N2 C35 H35C 109.5
H35A C35 H35C 109.5
H35B C35 H35C 109.5
N2 C36 H36A 109.5
N2 C36 H36B 109.5
H36A C36 H36B 109.5
N2 C36 H36C 109.5
H36A C36 H36C 109.5
H36B C36 H36C 109.5
C42 C37 C38 120.9(7)
C42 C37 Cl3 120.6(6)
C38 C37 Cl3 118.4(6)
C37 C38 C39 118.8(7)
C37 C38 H38 120.6
C39 C38 H38 120.6
C40 C39 C38 119.9(7)
C40 C39 H39 120.0
C38 C39 H39 120.0
C41 C40 C39 119.7(7)
C41 C40 S3 121.5(6)
C39 C40 S3 118.8(6)
C42 C41 C40 121.1(7)
C42 C41 H41 119.5
C40 C41 H41 119.5
C41 C42 C37 119.4(7)
C41 C42 H42 120.3
C37 C42 H42 120.3
C44 C43 C48 120.7(7)
C44 C43 S3 115.5(6)
C48 C43 S3 123.7(6)
C43 C44 C45 121.0(7)
C43 C44 H44 119.5
C45 C44 H44 119.5
C46 C45 C44 121.8(7)
C46 C45 H45 119.1
C44 C45 H45 119.1
C45 C46 N3 124.0(8)
C45 C46 C47 117.9(7)
N3 C46 C47 118.1(8)
C52 C47 C48 119.6(7)
C52 C47 C46 120.7(8)
C48 C47 C46 119.6(7)
C43 C48 C47 118.8(7)
C43 C48 C49 124.2(7)
C47 C48 C49 116.9(7)
C50 C49 C48 121.4(8)
C50 C49 H49 119.3
C48 C49 H49 119.3
C49 C50 C51 121.2(8)
C49 C50 H50 119.4
C51 C50 H50 119.4
C52 C51 C50 119.7(8)
C52 C51 H51 120.1
C50 C51 H51 120.1
C51 C52 C47 120.9(8)
C51 C52 H52 119.5
C47 C52 H52 119.5
N3 C53 H53A 109.5
N3 C53 H53B 109.5
H53A C53 H53B 109.5
N3 C53 H53C 109.5
H53A C53 H53C 109.5
H53B C53 H53C 109.5
N3 C54 H54A 109.5
N3 C54 H54B 109.5
H54A C54 H54B 109.5
N3 C54 H54C 109.5
H54A C54 H54C 109.5
H54B C54 H54C 109.5
C60 C55 C56 121.0(8)
C60 C55 Cl4 120.1(7)
C56 C55 Cl4 118.8(7)
C55 C56 C57 119.5(8)
C55 C56 H56 120.3
C57 C56 H56 120.3
C58 C57 C56 120.0(7)
C58 C57 H57 120.0
C56 C57 H57 120.0
C59 C58 C57 119.2(8)
C59 C58 S4 120.4(7)
C57 C58 S4 120.4(7)
C58 C59 C60 120.4(8)
C58 C59 H59 119.8
C60 C59 H59 119.8
C55 C60 C59 119.9(8)
C55 C60 H60 120.1
C59 C60 H60 120.1
C62 C61 C66 119.2(7)
C62 C61 S4 117.1(6)
C66 C61 S4 123.6(6)
C61 C62 C63 121.9(7)
C61 C62 H62 119.1
C63 C62 H62 119.1
C64 C63 C62 120.9(7)
C64 C63 H63 119.6
C62 C63 H63 119.6
C63 C64 N4 121.1(7)
C63 C64 C65 118.9(7)
N4 C64 C65 120.0(6)
C70 C65 C66 118.0(7)
C70 C65 C64 122.5(7)
C66 C65 C64 119.4(6)
C65 C66 C67 117.8(6)
C65 C66 C61 119.0(6)
C67 C66 C61 123.0(7)
C68 C67 C66 121.7(8)
C68 C67 H67 119.1
C66 C67 H67 119.1
C67 C68 C69 119.8(8)
C67 C68 H68 120.1
C69 C68 H68 120.1
C70 C69 C68 120.5(8)
C70 C69 H69 119.7
C68 C69 H69 119.7
C69 C70 C65 122.0(8)
C69 C70 H70 119.0
C65 C70 H70 119.0
N4 C71 H71A 109.5
N4 C71 H71B 109.5
H71A C71 H71B 109.5
N4 C71 H71C 109.5
H71A C71 H71C 109.5
H71B C71 H71C 109.5
N4 C72 H72A 109.5
N4 C72 H72B 109.5
H72A C72 H72B 109.5
N4 C72 H72C 109.5
H72A C72 H72C 109.5
H72B C72 H72C 109.5
C10 N1 C17 118.5(6)
C10 N1 C18 116.6(6)
C17 N1 C18 111.9(6)
C34 N2 C36 117.0(7)
C34 N2 C35 116.6(6)
C36 N2 C35 110.9(7)
C46 N3 C53 116.5(8)
C46 N3 C54 116.4(8)
C53 N3 C54 112.5(8)
C64 N4 C72 116.7(6)
C64 N4 C71 117.2(6)
C72 N4 C71 111.4(7)
O1 S1 O2 118.7(3)
O1 S1 C7 107.1(3)
O2 S1 C7 110.9(3)
O1 S1 C4 107.4(3)
O2 S1 C4 107.9(4)
C7 S1 C4 103.7(3)
O3 S2 O4 118.6(3)
O3 S2 C31 111.3(3)
O4 S2 C31 107.3(3)
O3 S2 C22 107.5(3)
O4 S2 C22 107.3(3)
C31 S2 C22 103.9(3)
O6 S3 O5 118.9(3)
O6 S3 C40 107.1(3)
O5 S3 C40 108.1(3)
O6 S3 C43 109.5(3)
O5 S3 C43 108.1(3)
C40 S3 C43 104.1(3)
O8 S4 O7 118.6(3)
O8 S4 C58 107.9(4)
O7 S4 C58 107.3(3)
O8 S4 C61 110.1(4)
O7 S4 C61 107.5(3)
C58 S4 C61 104.5(3)

loop_
_geom_bond_atom_site_label_1
_geom_bond_atom_site_label_2
_geom_bond_distance
C1 C6 1.365(9)
C1 C2 1.370(10)
C1 Cl1 1.733(7)
C2 C3 1.375(9)
C2 H2 0.9300
C3 C4 1.388(9)
C3 H3 0.9300
C4 C5 1.372(9)
C4 S1 1.770(7)
C5 C6 1.377(9)
C5 H5 0.9300
C6 H6 0.9300
C7 C8 1.361(8)
C7 C12 1.434(8)
C7 S1 1.767(6)
C8 C9 1.395(8)
C8 H8 0.9300
C9 C10 1.390(8)
C9 H9 0.9300
C10 N1 1.403(8)
C10 C11 1.449(9)
C11 C16 1.412(8)
C11 C12 1.422(8)
C12 C13 1.422(9)
C13 C14 1.361(8)
C13 H13 0.9300
C14 C15 1.382(10)
C14 H14 0.9300
C15 C16 1.366(10)
C15 H15 0.9300
C16 H16 0.9300
C17 N1 1.453(8)
C17 H17A 0.9600
C17 H17B 0.9600
C17 H17C 0.9600
C18 N1 1.469(8)
C18 H18A 0.9600
C18 H18B 0.9600
C18 H18C 0.9600
C19 C24 1.370(8)
C19 C20 1.379(9)
C19 Cl2 1.728(8)
C20 C21 1.377(9)
C20 H20 0.9300
C21 C22 1.361(8)
C21 H21 0.9300
C22 C23 1.363(8)
C22 S2 1.784(7)
C23 C24 1.389(9)
C23 H23 0.9300
C24 H24 0.9300
C25 C26 1.363(8)
C25 C30 1.412(9)
C25 H25 0.9300
C26 C27 1.382(9)
C26 H26 0.9300
C27 C28 1.352(9)
C27 H27 0.9300
C28 C29 1.428(9)
C28 H28 0.9300
C29 C30 1.420(8)
C29 C34 1.434(9)
C30 C31 1.430(9)
C31 C32 1.363(9)
C31 S2 1.762(6)
C32 C33 1.396(8)
C32 H32 0.9300
C33 C34 1.393(8)
C33 H33 0.9300
C34 N2 1.389(8)
C35 N2 1.470(9)
C35 H35A 0.9600
C35 H35B 0.9600
C35 H35C 0.9600
C36 N2 1.469(8)
C36 H36A 0.9600
C36 H36B 0.9600
C36 H36C 0.9600
C37 C42 1.377(9)
C37 C38 1.379(8)
C37 Cl3 1.723(7)
C38 C39 1.391(8)
C38 H38 0.9300
C39 C40 1.386(8)
C39 H39 0.9300
C40 C41 1.366(8)
C40 S3 1.761(7)
C41 C42 1.365(9)
C41 H41 0.9300
C42 H42 0.9300
C43 C44 1.363(8)
C43 C48 1.409(9)
C43 S3 1.768(7)
C44 C45 1.391(9)
C44 H44 0.9300
C45 C46 1.378(9)
C45 H45 0.9300
C46 N3 1.389(8)
C46 C47 1.450(9)
C47 C52 1.400(9)
C47 C48 1.421(9)
C48 C49 1.425(9)
C49 C50 1.337(9)
C49 H49 0.9300
C50 C51 1.394(10)
C50 H50 0.9300
C51 C52 1.357(9)
C51 H51 0.9300
C52 H52 0.9300
C53 N3 1.455(11)
C53 H53A 0.9600
C53 H53B 0.9600
C53 H53C 0.9600
C54 N3 1.458(9)
C54 H54A 0.9600
C54 H54B 0.9600
C54 H54C 0.9600
C55 C60 1.349(10)
C55 C56 1.351(9)
C55 Cl4 1.727(8)
C56 C57 1.385(9)
C56 H56 0.9300
C57 C58 1.377(9)
C57 H57 0.9300
C58 C59 1.359(9)
C58 S4 1.755(8)
C59 C60 1.378(10)
C59 H59 0.9300
C60 H60 0.9300
C61 C62 1.370(8)
C61 C66 1.438(8)
C61 S4 1.763(7)
C62 C63 1.390(9)
C62 H62 0.9300
C63 C64 1.385(8)
C63 H63 0.9300
C64 N4 1.399(8)
C64 C65 1.435(9)
C65 C70 1.399(8)
C65 C66 1.420(9)
C66 C67 1.430(9)
C67 C68 1.346(8)
C67 H67 0.9300
C68 C69 1.386(10)
C68 H68 0.9300
C69 C70 1.358(10)
C69 H69 0.9300
C70 H70 0.9300
C71 N4 1.465(8)
C71 H71A 0.9600
C71 H71B 0.9600
C71 H71C 0.9600
C72 N4 1.455(9)
C72 H72A 0.9600
C72 H72B 0.9600
C72 H72C 0.9600
O1 S1 1.444(5)
O2 S1 1.445(5)
O3 S2 1.441(5)
O4 S2 1.445(5)
O5 S3 1.444(5)
O6 S3 1.441(5)
O7 S4 1.451(5)
O8 S4 1.447(5)

loop_
_geom_hbond_atom_site_label_D
_geom_hbond_atom_site_label_H
_geom_hbond_atom_site_label_A
_geom_hbond_distance_DH
_geom_hbond_distance_HA
_geom_hbond_distance_DA
_geom_hbond_angle_DHA
_geom_hbond_site_symmetry_A
C35 H35A O7 0.96 2.62 3.535(9) 160.1 2_646
C41 H41 Cl3 0.93 2.97 3.670(8) 133.1 2_557
C60 H60 O3 0.93 2.54 3.266(9) 135.7 2_646
C62 H62 O8 0.93 2.65 3.359(8) 133.2 2_756
C63 H63 O7 0.93 2.61 3.474(9) 155.5 2_756
C71 H71A O4 0.96 2.63 3.446(9) 143.4 2_656

loop_
_geom_torsion_atom_site_label_1
_geom_torsion_atom_site_label_2
_geom_torsion_atom_site_label_3
_geom_torsion_atom_site_label_4
_geom_torsion
C6 C1 C2 C3 0.8(11)
Cl1 C1 C2 C3 -178.2(5)
C1 C2 C3 C4 -0.1(11)
C2 C3 C4 C5 -1.6(10)
C2 C3 C4 S1 178.4(5)
C3 C4 C5 C6 2.6(10)
S1 C4 C5 C6 -177.4(5)
C2 C1 C6 C5 0.2(10)
Cl1 C1 C6 C5 179.2(5)
C4 C5 C6 C1 -1.9(10)
C12 C7 C8 C9 -3.4(10)
S1 C7 C8 C9 174.3(5)
C7 C8 C9 C10 -0.7(11)
C8 C9 C10 N1 -176.7(6)
C8 C9 C10 C11 4.7(10)
C9 C10 C11 C16 168.8(6)
N1 C10 C11 C16 -9.8(10)
C9 C10 C11 C12 -4.8(10)
N1 C10 C11 C12 176.6(6)
C16 C11 C12 C13 5.4(10)
C10 C11 C12 C13 179.1(6)
C16 C11 C12 C7 -172.7(6)
C10 C11 C12 C7 1.0(9)
C8 C7 C12 C13 -174.9(7)
S1 C7 C12 C13 7.7(9)
C8 C7 C12 C11 3.1(10)
S1 C7 C12 C11 -174.4(5)
C11 C12 C13 C14 -1.8(11)
C7 C12 C13 C14 176.2(7)
C12 C13 C14 C15 -1.2(12)
C13 C14 C15 C16 0.6(13)
C14 C15 C16 C11 3.2(13)
C12 C11 C16 C15 -6.2(11)
C10 C11 C16 C15 -179.9(7)
C24 C19 C20 C21 0.4(11)
Cl2 C19 C20 C21 -179.0(6)
C19 C20 C21 C22 -1.0(11)
C20 C21 C22 C23 1.7(11)
C20 C21 C22 S2 179.2(5)
C21 C22 C23 C24 -1.8(10)
S2 C22 C23 C24 -179.3(5)
C20 C19 C24 C23 -0.5(10)
Cl2 C19 C24 C23 178.9(5)
C22 C23 C24 C19 1.2(10)
C30 C25 C26 C27 -0.3(11)
C25 C26 C27 C28 1.2(12)
C26 C27 C28 C29 0.9(12)
C27 C28 C29 C30 -3.7(11)
C27 C28 C29 C34 178.8(7)
C26 C25 C30 C29 -2.5(10)
C26 C25 C30 C31 176.5(7)
C28 C29 C30 C25 4.4(9)
C34 C29 C30 C25 -178.1(6)
C28 C29 C30 C31 -174.7(6)
C34 C29 C30 C31 2.9(9)
C25 C30 C31 C32 -174.3(7)
C29 C30 C31 C32 4.7(9)
C25 C30 C31 S2 8.9(9)
C29 C30 C31 S2 -172.1(5)
C30 C31 C32 C33 -5.5(11)
S2 C31 C32 C33 171.6(5)
C31 C32 C33 C34 -1.8(11)
C32 C33 C34 N2 -173.2(7)
C32 C33 C34 C29 9.3(10)
C30 C29 C34 N2 172.6(6)
C28 C29 C34 N2 -9.9(10)
C30 C29 C34 C33 -9.8(10)
C28 C29 C34 C33 167.7(7)
C42 C37 C38 C39 0.7(10)
Cl3 C37 C38 C39 178.4(5)
C37 C38 C39 C40 -0.7(10)
C38 C39 C40 C41 1.6(10)
C38 C39 C40 S3 -179.9(5)
C39 C40 C41 C42 -2.7(11)
S3 C40 C41 C42 178.9(5)
C40 C41 C42 C37 2.7(11)
C38 C37 C42 C41 -1.7(11)
Cl3 C37 C42 C41 -179.4(5)
C48 C43 C44 C45 3.0(11)
S3 C43 C44 C45 -179.2(6)
C43 C44 C45 C46 -0.7(12)
C44 C45 C46 N3 175.4(8)
C44 C45 C46 C47 -3.5(12)
C45 C46 C47 C52 -171.0(8)
N3 C46 C47 C52 10.1(12)
C45 C46 C47 C48 5.4(11)
N3 C46 C47 C48 -173.6(7)
C44 C43 C48 C47 -1.0(11)
S3 C43 C48 C47 -178.6(5)
C44 C43 C48 C49 176.0(7)
S3 C43 C48 C49 -1.6(10)
C52 C47 C48 C43 173.2(7)
C46 C47 C48 C43 -3.2(11)
C52 C47 C48 C49 -4.0(11)
C46 C47 C48 C49 179.6(7)
C43 C48 C49 C50 -174.9(8)
C47 C48 C49 C50 2.2(11)
C48 C49 C50 C51 1.9(13)
C49 C50 C51 C52 -4.4(14)
C50 C51 C52 C47 2.4(13)
C48 C47 C52 C51 1.8(12)
C46 C47 C52 C51 178.1(8)
C60 C55 C56 C57 0.6(12)
Cl4 C55 C56 C57 -179.6(5)
C55 C56 C57 C58 1.6(11)
C56 C57 C58 C59 -2.3(11)
C56 C57 C58 S4 179.1(5)
C57 C58 C59 C60 1.0(13)
S4 C58 C59 C60 179.6(7)
C56 C55 C60 C59 -1.9(14)
Cl4 C55 C60 C59 178.3(7)
C58 C59 C60 C55 1.1(15)
C66 C61 C62 C63 -4.9(11)
S4 C61 C62 C63 172.7(6)
C61 C62 C63 C64 -0.1(11)
C62 C63 C64 N4 -175.8(7)
C62 C63 C64 C65 7.1(10)
C63 C64 C65 C70 168.4(7)
N4 C64 C65 C70 -8.7(10)
C63 C64 C65 C66 -9.0(10)
N4 C64 C65 C66 173.8(6)
C70 C65 C66 C67 2.9(10)
C64 C65 C66 C67 -179.5(6)
C70 C65 C66 C61 -173.4(6)
C64 C65 C66 C61 4.1(10)
C62 C61 C66 C65 2.8(10)
S4 C61 C66 C65 -174.7(5)
C62 C61 C66 C67 -173.4(7)
S4 C61 C66 C67 9.2(10)
C65 C66 C67 C68 -0.4(11)
C61 C66 C67 C68 175.8(7)
C66 C67 C68 C69 -2.4(12)
C67 C68 C69 C70 2.6(13)
C68 C69 C70 C65 0.1(13)
C66 C65 C70 C69 -2.8(11)
C64 C65 C70 C69 179.7(7)
C9 C10 N1 C17 122.7(7)
C11 C10 N1 C17 -58.8(9)
C9 C10 N1 C18 -15.7(10)
C11 C10 N1 C18 162.9(7)
C33 C34 N2 C36 -13.8(11)
C29 C34 N2 C36 163.7(7)
C33 C34 N2 C35 120.9(8)
C29 C34 N2 C35 -61.6(9)
C45 C46 N3 C53 -115.2(10)
C47 C46 N3 C53 63.7(11)
C45 C46 N3 C54 21.1(13)
C47 C46 N3 C54 -160.0(8)
C63 C64 N4 C72 -12.6(10)
C65 C64 N4 C72 164.5(7)
C63 C64 N4 C71 123.1(7)
C65 C64 N4 C71 -59.8(9)
C8 C7 S1 O1 8.2(6)
C12 C7 S1 O1 -174.2(5)
C8 C7 S1 O2 139.2(5)
C12 C7 S1 O2 -43.2(6)
C8 C7 S1 C4 -105.2(6)
C12 C7 S1 C4 72.4(6)
C5 C4 S1 O1 -39.3(6)
C3 C4 S1 O1 140.7(5)
C5 C4 S1 O2 -168.4(5)
C3 C4 S1 O2 11.6(6)
C5 C4 S1 C7 74.0(6)
C3 C4 S1 C7 -106.1(6)
C32 C31 S2 O3 141.0(6)
C30 C31 S2 O3 -42.1(6)
C32 C31 S2 O4 9.8(6)
C30 C31 S2 O4 -173.3(5)
C32 C31 S2 C22 -103.7(6)
C30 C31 S2 C22 73.2(6)
C21 C22 S2 O3 11.2(7)
C23 C22 S2 O3 -171.3(5)
C21 C22 S2 O4 139.7(6)
C23 C22 S2 O4 -42.7(6)
C21 C22 S2 C31 -106.8(6)
C23 C22 S2 C31 70.7(6)
C41 C40 S3 O6 6.3(7)
C39 C40 S3 O6 -172.2(5)
C41 C40 S3 O5 135.5(6)
C39 C40 S3 O5 -43.0(6)
C41 C40 S3 C43 -109.7(6)
C39 C40 S3 C43 71.8(6)
C44 C43 S3 O6 139.8(6)
C48 C43 S3 O6 -42.5(7)
C44 C43 S3 O5 8.9(7)
C48 C43 S3 O5 -173.4(6)
C44 C43 S3 C40 -105.9(6)
C48 C43 S3 C40 71.8(7)
C59 C58 S4 O8 2.9(8)
C57 C58 S4 O8 -178.6(6)
C59 C58 S4 O7 131.7(7)
C57 C58 S4 O7 -49.7(6)
C59 C58 S4 C61 -114.4(7)
C57 C58 S4 C61 64.2(6)
C62 C61 S4 O8 136.3(6)
C66 C61 S4 O8 -46.2(7)
C62 C61 S4 O7 5.7(7)
C66 C61 S4 O7 -176.7(5)
C62 C61 S4 C58 -108.0(6)
C66 C61 S4 C58 69.5(6)
